data_4088231
loop_
_publ_author_name
'Imoto, Hiroaki'
'Tanaka, Susumu'
'Kato, Takuji'
'Watase, Seiji'
'Matsukawa, Kimihiro'
'Yumura, Takashi'
'Naka, Kensuke'

_publ_section_title
;
 Highly Efficient Solid-State Phosphorescence of Platinum Dihalide
 Complexes with 9-Phenyl-9-arsafluorene Ligands
;
_journal_issue 3
_journal_name_full Organometallics
_journal_page_first 364
_journal_paper_doi 10.1021/acs.organomet.5b00944
_journal_volume 35
_journal_year 2016
_chemical_absolute_configuration 'CHOOSE rm ad rmad syn or unk'
_chemical_formula_moiety 'C36 H26 As2 I2 Pt'
_chemical_formula_sum 'C36 H26 As2 I2 Pt'
_chemical_formula_weight 1057.34
_space_group_crystal_system orthorhombic
_space_group_IT_number 33
_space_group_name_Hall 'P 2c -2n'
_space_group_name_H-M_alt 'P n a 21'
_atom_sites_solution_hydrogens geom
_atom_sites_solution_primary direct
_atom_sites_solution_secondary difmap
_cell_angle_alpha 90.0000
_cell_angle_beta 90.0000
_cell_angle_gamma 90.0000
_cell_formula_units_Z 4
_cell_length_a 11.602(3)
_cell_length_b 14.720(4)
_cell_length_c 19.504(5)
_cell_measurement_reflns_used 17306
_cell_measurement_temperature 273
_cell_measurement_theta_max 27.49
_cell_measurement_theta_min 3.06
_cell_volume 3330.9(15)
_computing_cell_refinement DTREK
_computing_data_collection DTREK
_computing_data_reduction DTREK
_computing_molecular_graphics 'CrystalStructure 4.1'
_computing_publication_material 'CrystalStructure 4.1 (Rigaku, 2014)'
_computing_structure_refinement 'SHELXL2013 (Sheldrick, 2008)'
_computing_structure_solution 'SIR2011 (Burla, et al., 2012)'
_diffrn_ambient_temperature 273
_diffrn_detector_area_resol_mean 13.653
_diffrn_measured_fraction_theta_full 0.998
_diffrn_measured_fraction_theta_max 0.997
_diffrn_measurement_device_type 'Rigaku XtaLAB mini'
_diffrn_measurement_method \w
_diffrn_radiation_type 'Mo K\a'
_diffrn_radiation_wavelength 0.71075
_diffrn_reflns_av_R_equivalents 0.0466
_diffrn_reflns_Laue_measured_fraction_full 0.998
_diffrn_reflns_Laue_measured_fraction_max 0.997
_diffrn_reflns_limit_h_max 14
_diffrn_reflns_limit_h_min -15
_diffrn_reflns_limit_k_max 19
_diffrn_reflns_limit_k_min -19
_diffrn_reflns_limit_l_max 25
_diffrn_reflns_limit_l_min -25
_diffrn_reflns_number 55070
_diffrn_reflns_point_group_measured_fraction_full 0.998
_diffrn_reflns_point_group_measured_fraction_max 0.996
_diffrn_reflns_theta_full 25.242
_diffrn_reflns_theta_max 27.529
_diffrn_reflns_theta_min 3.060
_diffrn_standards_number 0
_exptl_absorpt_coefficient_mu 8.047
_exptl_absorpt_correction_T_max 0.200
_exptl_absorpt_correction_T_min 0.165
_exptl_absorpt_correction_type multi-scan
_exptl_absorpt_process_details 'REQAB (Rigaku, 1998)'
_exptl_crystal_colour colorless
_exptl_crystal_density_diffrn 2.108
_exptl_crystal_density_method 'not measured'
_exptl_crystal_description prism
_exptl_crystal_F_000 1968.00
_exptl_crystal_size_max 0.200
_exptl_crystal_size_mid 0.200
_exptl_crystal_size_min 0.200
_refine_diff_density_max 0.98
_refine_diff_density_min -1.03
_refine_ls_abs_structure_details
;
 Flack x determined using 3031 quotients [(I+)-(I-)]/[(I+)+(I-)]
 (Parsons and Flack (2004), Acta Cryst. A60, s61).
;
_refine_ls_abs_structure_Flack 0.329(4)
_refine_ls_extinction_method none
_refine_ls_goodness_of_fit_ref 1.101
_refine_ls_hydrogen_treatment constr
_refine_ls_number_parameters 370
_refine_ls_number_reflns 7636
_refine_ls_number_restraints 1
_refine_ls_R_factor_all 0.0387
_refine_ls_R_factor_gt 0.0353
_refine_ls_shift/su_max 0.001
_refine_ls_structure_factor_coef Fsqd
_refine_ls_weighting_details 'w = 1/[\s^2^(Fo^2^)+(0.0356P)^2^+6.8615P] where P=(Fo^2^+2Fc^2^)/3'
_refine_ls_weighting_scheme calc
_refine_ls_wR_factor_gt 0.0783
_refine_ls_wR_factor_ref 0.0800
_reflns_number_gt 7201
_reflns_number_total 7636
_reflns_threshold_expression F^2^>2.0\s(F^2^)
_cod_data_source_file om5b00944_si_004.cif
_cod_data_source_block PtI2-CH2Cl2
_cod_original_cell_volume 3330.8(14)
_cod_database_code 4088231
_shelxl_res_file
;

    shelxl.res created by SHELXL-2014/7

TITL PtIarsaCH2Cl2MeOHProcessno3
CELL  0.71075 11.60150 14.72000 19.50390 90.00000 90.00000 90.00000
ZERR  4 0.00285 0.00361 0.00473 0.00000 0.00000 0.00000
LATT -1
SYMM .50-X, .50+Y, .50+Z
SYMM .50+X, .50-Y,    +Z
SYMM    -X,    -Y, .50+Z
SFAC C H AS I PT
UNIT 144 104 8 8 4
L.S. 5
FMAP 2
PLAN -25
WPDB -2
HTAB
BOND $H
CONF
LIST 4
TEMP 0.0
ACTA
SIZE 0.200 0.200 0.200
WGHT    0.035600    6.861500
FVAR       0.29993
PT1   5    0.150133    0.502391    0.648900    11.00000    0.02723    0.02692 =
         0.03265   -0.00058   -0.00139    0.00139
I1    4    0.240179    0.453239    0.532169    11.00000    0.04164    0.04758 =
         0.04012   -0.00474    0.00504    0.00442
I2    4    0.058648    0.551624    0.764962    11.00000    0.04259    0.05533 =
         0.03828   -0.00691    0.00280    0.00526
AS1   3   -0.013819    0.554667    0.585791    11.00000    0.02963    0.03014 =
         0.03591    0.00106   -0.00175    0.00411
AS2   3    0.311249    0.447858    0.714006    11.00000    0.02841    0.03044 =
         0.03594    0.00033   -0.00341    0.00123
C1    1   -0.086397    0.467850    0.525774    11.00000    0.03445    0.03967 =
         0.03251   -0.00154    0.00235   -0.00122
C2    1   -0.069487    0.376890    0.537442    11.00000    0.04948    0.03854 =
         0.05643   -0.00221   -0.01720    0.00007
AFIX  43
H2A   2   -0.017264    0.358399    0.570817    11.00000   -1.20000
AFIX   0
C3    1   -0.129342    0.312379    0.500057    11.00000    0.06348    0.05498 =
         0.08430   -0.02936   -0.00512   -0.00177
AFIX  43
H3A   2   -0.119901    0.250872    0.509396    11.00000   -1.20000
AFIX   0
C4    1   -0.202304    0.340025    0.449381    11.00000    0.06386    0.08945 =
         0.06379   -0.03738   -0.00204   -0.01591
AFIX  43
H4A   2   -0.241893    0.297262    0.423353    11.00000   -1.20000
AFIX   0
C5    1   -0.217285    0.430950    0.436810    11.00000    0.05904    0.10963 =
         0.04527   -0.01471   -0.01646   -0.00335
AFIX  43
H5A   2   -0.266824    0.449270    0.401965    11.00000   -1.20000
AFIX   0
C6    1   -0.160944    0.494666    0.474425    11.00000    0.05936    0.06202 =
         0.03850    0.00198   -0.01032   -0.00065
AFIX  43
H6A   2   -0.172527    0.556087    0.465632    11.00000   -1.20000
AFIX   0
C7    1   -0.146904    0.605057    0.631328    11.00000    0.03527    0.03982 =
         0.03975   -0.00331   -0.00563    0.00892
C8    1   -0.223138    0.563344    0.674684    11.00000    0.03502    0.04024 =
         0.05532    0.00036    0.00690   -0.00579
AFIX  43
H8A   2   -0.212625    0.502995    0.687336    11.00000   -1.20000
AFIX   0
C9    1   -0.316983    0.612815    0.699637    11.00000    0.04555    0.06589 =
         0.06354   -0.00404    0.01285   -0.00043
AFIX  43
H9A   2   -0.368941    0.585582    0.729571    11.00000   -1.20000
AFIX   0
C10   1   -0.332550    0.701082    0.680153    11.00000    0.04333    0.06188 =
         0.07540   -0.01749    0.00949    0.01023
AFIX  43
H10A  2   -0.395809    0.733131    0.696667    11.00000   -1.20000
AFIX   0
C11   1   -0.256708    0.743320    0.636723    11.00000    0.04427    0.04651 =
         0.06399   -0.01067   -0.00838    0.01810
AFIX  43
H11A  2   -0.268665    0.803651    0.624483    11.00000   -1.20000
AFIX   0
C12   1   -0.161181    0.696261    0.610590    11.00000    0.04442    0.03578 =
         0.03816   -0.00663   -0.00577    0.00664
C13   1   -0.076697    0.731432    0.562521    11.00000    0.04394    0.03472 =
         0.04518   -0.00379   -0.00944    0.00621
C14   1   -0.068593    0.820028    0.539030    11.00000    0.07818    0.04121 =
         0.05343    0.00248   -0.00295    0.00981
AFIX  43
H14A  2   -0.120579    0.863421    0.554678    11.00000   -1.20000
AFIX   0
C15   1    0.015044    0.844470    0.493047    11.00000    0.10107    0.04290 =
         0.06293    0.01780   -0.00387    0.00014
AFIX  43
H15A  2    0.018970    0.904335    0.477986    11.00000   -1.20000
AFIX   0
C16   1    0.092882    0.782537    0.468858    11.00000    0.08123    0.05680 =
         0.06429    0.02271    0.01157   -0.00894
AFIX  43
H16A  2    0.148549    0.800397    0.437307    11.00000   -1.20000
AFIX   0
C17   1    0.089025    0.692030    0.491515    11.00000    0.05610    0.05344 =
         0.05257    0.00689    0.01314    0.00232
AFIX  43
H17A  2    0.141465    0.649251    0.475444    11.00000   -1.20000
AFIX   0
C18   1    0.005279    0.668606    0.538216    11.00000    0.04128    0.03700 =
         0.04766    0.00238   -0.00304    0.00688
C19   1    0.390064    0.529925    0.776672    11.00000    0.03386    0.04099 =
         0.03703   -0.00532   -0.00339   -0.00196
C20   1    0.372903    0.623251    0.770963    11.00000    0.05132    0.04730 =
         0.05712   -0.00735    0.01246   -0.00791
AFIX  43
H20A  2    0.320529    0.646660    0.739483    11.00000   -1.20000
AFIX   0
C21   1    0.435065    0.679854    0.812866    11.00000    0.09836    0.05535 =
         0.08601   -0.02729    0.03399   -0.03397
AFIX  43
H21   2    0.426053    0.742431    0.809066    11.00000   -1.20000
AFIX   0
C22   1    0.511285    0.644662    0.860884    11.00000    0.08508    0.11966 =
         0.05952   -0.03086    0.00178   -0.05031
AFIX  43
H22A  2    0.551345    0.683654    0.889864    11.00000   -1.20000
AFIX   0
C23   1    0.527758    0.552529    0.865757    11.00000    0.06943    0.10192 =
         0.04432    0.00125   -0.02205   -0.02504
AFIX  43
H23   2    0.579437    0.528922    0.897557    11.00000   -1.20000
AFIX   0
C24   1    0.467553    0.495951    0.823482    11.00000    0.04776    0.06739 =
         0.04220    0.00082   -0.00983   -0.01054
AFIX  43
H24A  2    0.479068    0.433543    0.826355    11.00000   -1.20000
AFIX   0
C25   1    0.441978    0.389904    0.671564    11.00000    0.02655    0.04369 =
         0.04120   -0.00555   -0.00418    0.00675
C26   1    0.519091    0.427209    0.626270    11.00000    0.03517    0.05596 =
         0.04597   -0.01206   -0.00388    0.00888
AFIX  43
H26A  2    0.508476    0.486000    0.609991    11.00000   -1.20000
AFIX   0
C27   1    0.612987    0.376244    0.605064    11.00000    0.03709    0.08087 =
         0.06554   -0.01942    0.00627    0.00293
AFIX  43
H27A  2    0.667712    0.401369    0.575834    11.00000   -1.20000
AFIX   0
C28   1    0.624694    0.287049    0.627910    11.00000    0.04553    0.06988 =
         0.07938   -0.03381   -0.01003    0.02704
AFIX  43
H28A  2    0.686210    0.252178    0.612352    11.00000   -1.20000
AFIX   0
C29   1    0.547893    0.250034    0.672515    11.00000    0.05690    0.04500 =
         0.06407   -0.02127   -0.01591    0.02219
AFIX  43
H29A  2    0.558038    0.190825    0.688021    11.00000   -1.20000
AFIX   0
C30   1    0.453184    0.301355    0.695151    11.00000    0.04468    0.03240 =
         0.05130   -0.01385   -0.02291    0.00525
C31   1    0.366010    0.271355    0.745325    11.00000    0.05378    0.03493 =
         0.04996   -0.00026   -0.01819    0.00160
C32   1    0.355850    0.183993    0.773355    11.00000    0.07841    0.03970 =
         0.07058    0.00795   -0.02522   -0.00067
AFIX  43
H32A  2    0.407398    0.138595    0.760723    11.00000   -1.20000
AFIX   0
C33   1    0.269852    0.165757    0.819350    11.00000    0.10279    0.04332 =
         0.09067    0.02434   -0.02090   -0.02254
AFIX  43
H33A  2    0.264222    0.108052    0.838473    11.00000   -1.20000
AFIX   0
C34   1    0.191779    0.231496    0.837644    11.00000    0.08102    0.06607 =
         0.06904    0.02077   -0.00918   -0.02786
AFIX  43
H34A  2    0.133317    0.217166    0.868424    11.00000   -1.20000
AFIX   0
C35   1    0.198121    0.317949    0.811489    11.00000    0.05266    0.05945 =
         0.04556    0.01589   -0.01047   -0.01408
AFIX  43
H35A  2    0.145083    0.362280    0.824096    11.00000   -1.20000
AFIX   0
C36   1    0.286343    0.336983    0.765596    11.00000    0.03616    0.03993 =
         0.04386    0.00634   -0.01476   -0.00069
HKLF 4
 
REM  PtIarsaCH2Cl2MeOHProcessno3
REM R1 =  0.0353 for    7201 Fo > 4sig(Fo)  and  0.0387 for all    7636 data
REM    370 parameters refined using      1 restraints
 
END  
     
WGHT      0.0354      6.9016 

REM Instructions for potential hydrogen bonds
HTAB C17 I1
HTAB C35 I2

REM Highest difference peak  0.981,  deepest hole -1.029,  1-sigma level  0.111
Q1    1   0.5476  0.4977  0.6497  11.00000  0.05    0.98
Q2    1  -0.0076  0.4442  0.5875  11.00000  0.05    0.84
Q3    1   0.1457  0.3983  0.6485  11.00000  0.05    0.82
Q4    1   0.1471  0.5986  0.6472  11.00000  0.05    0.82
Q5    1   0.0625  0.4510  0.7659  11.00000  0.05    0.82
Q6    1   0.2373  0.5495  0.5359  11.00000  0.05    0.79
Q7    1   0.3046  0.5550  0.7135  11.00000  0.05    0.76
Q8    1   0.0553  0.4438  0.5308  11.00000  0.05    0.75
Q9    1   0.0560  0.5474  0.5308  11.00000  0.05    0.64
Q10   1   0.2378  0.4549  0.7686  11.00000  0.05    0.53
Q11   1   0.1537  0.5737  0.6981  11.00000  0.05    0.50
Q12   1  -0.0124  0.4413  0.7122  11.00000  0.05    0.50
Q13   1   0.2364  0.5492  0.7648  11.00000  0.05    0.49
Q14   1   0.0002  0.5533  0.7112  11.00000  0.05    0.48
Q15   1   0.0434  0.5432  0.6572  11.00000  0.05    0.46
Q16   1  -0.3573  0.5552  0.7686  11.00000  0.05    0.44
Q17   1   0.1584  0.4280  0.6040  11.00000  0.05    0.43
Q18   1   0.1544  0.3509  0.7360  11.00000  0.05    0.43
Q19   1   0.3057  0.5573  0.5872  11.00000  0.05    0.43
Q20   1  -0.0404  0.9643  0.5291  11.00000  0.05    0.42
Q21   1   0.1561  0.5712  0.5980  11.00000  0.05    0.41
Q22   1  -0.2269  0.5555  0.3978  11.00000  0.05    0.39
Q23   1  -0.0332  0.4369  0.8076  11.00000  0.05    0.39
Q24   1   0.3988  0.3977  0.7003  11.00000  0.05    0.38
Q25   1   0.2391  0.6367  0.5332  11.00000  0.05    0.38
;

loop_
_symmetry_equiv_pos_site_id
_space_group_symop_operation_xyz
1 +X,+Y,+Z
2 1/2-X,1/2+Y,1/2+Z
3 1/2+X,1/2-Y,+Z
4 -X,-Y,1/2+Z

loop_
_atom_site_label
_atom_site_type_symbol
_atom_site_fract_x
_atom_site_fract_y
_atom_site_fract_z
_atom_site_U_iso_or_equiv
_atom_site_adp_type
_atom_site_occupancy
_atom_site_site_symmetry_multiplicity
_atom_site_calc_flag
_atom_site_refinement_flags
Pt1 Pt 0.15013(3) 0.50239(2) 0.64890(4) 0.02893(9) Uani 1 4 d .
I1 I 0.24018(7) 0.45324(5) 0.53217(4) 0.04311(17) Uani 1 4 d .
I2 I 0.05865(7) 0.55162(5) 0.76496(4) 0.04540(18) Uani 1 4 d .
As1 As -0.01382(9) 0.55467(7) 0.58579(5) 0.0319(2) Uani 1 4 d .
As2 As 0.31125(9) 0.44786(6) 0.71401(5) 0.0316(2) Uani 1 4 d .
C1 C -0.0864(9) 0.4678(7) 0.5258(6) 0.036(2) Uani 1 4 d .
C2 C -0.0695(11) 0.3769(7) 0.5374(7) 0.048(3) Uani 1 4 d .
C3 C -0.1293(14) 0.3124(10) 0.5001(9) 0.068(4) Uani 1 4 d .
C4 C -0.2023(14) 0.3400(13) 0.4494(9) 0.072(5) Uani 1 4 d .
C5 C -0.2173(13) 0.4310(13) 0.4368(8) 0.071(4) Uani 1 4 d .
C6 C -0.1609(12) 0.4947(9) 0.4744(7) 0.053(3) Uani 1 4 d .
C7 C -0.1469(9) 0.6051(7) 0.6313(6) 0.038(2) Uani 1 4 d .
C8 C -0.2231(10) 0.5633(8) 0.6747(7) 0.044(3) Uani 1 4 d .
C9 C -0.3170(12) 0.6128(10) 0.6996(8) 0.058(3) Uani 1 4 d .
C10 C -0.3326(12) 0.7011(10) 0.6802(8) 0.060(4) Uani 1 4 d .
C11 C -0.2567(10) 0.7433(8) 0.6367(7) 0.052(3) Uani 1 4 d .
C12 C -0.1612(10) 0.6963(7) 0.6106(6) 0.039(2) Uani 1 4 d .
C13 C -0.0767(10) 0.7314(7) 0.5625(6) 0.041(3) Uani 1 4 d .
C14 C -0.0686(13) 0.8200(8) 0.5390(8) 0.058(4) Uani 1 4 d .
C15 C 0.0150(16) 0.8445(10) 0.4930(8) 0.069(4) Uani 1 4 d .
C16 C 0.0929(14) 0.7825(10) 0.4689(8) 0.067(4) Uani 1 4 d .
C17 C 0.0890(12) 0.6920(9) 0.4915(7) 0.054(3) Uani 1 4 d .
C18 C 0.0053(10) 0.6686(7) 0.5382(7) 0.042(3) Uani 1 4 d .
C19 C 0.3901(9) 0.5299(8) 0.7767(6) 0.037(2) Uani 1 4 d .
C20 C 0.3729(11) 0.6232(8) 0.7710(7) 0.052(3) Uani 1 4 d .
C21 C 0.4351(16) 0.6798(11) 0.8129(9) 0.080(5) Uani 1 4 d .
C22 C 0.5113(17) 0.6447(15) 0.8609(9) 0.088(6) Uani 1 4 d .
C23 C 0.5278(15) 0.5525(13) 0.8658(8) 0.072(5) Uani 1 4 d .
C24 C 0.4676(12) 0.4960(10) 0.8235(7) 0.052(3) Uani 1 4 d .
C25 C 0.4420(9) 0.3899(7) 0.6716(6) 0.037(2) Uani 1 4 d .
C26 C 0.5191(10) 0.4272(9) 0.6263(6) 0.046(3) Uani 1 4 d .
C27 C 0.6130(12) 0.3762(11) 0.6051(8) 0.061(4) Uani 1 4 d .
C28 C 0.6247(12) 0.2871(10) 0.6279(8) 0.065(4) Uani 1 4 d .
C29 C 0.5479(12) 0.2500(9) 0.6725(7) 0.055(4) Uani 1 4 d .
C30 C 0.4532(11) 0.3014(7) 0.6952(6) 0.043(3) Uani 1 4 d .
C31 C 0.3660(11) 0.2713(7) 0.7453(7) 0.046(3) Uani 1 4 d .
C32 C 0.3559(14) 0.1840(9) 0.7733(8) 0.063(4) Uani 1 4 d .
C33 C 0.2698(17) 0.1658(10) 0.8194(10) 0.079(5) Uani 1 4 d .
C34 C 0.1918(15) 0.2315(11) 0.8376(8) 0.072(4) Uani 1 4 d .
C35 C 0.1981(12) 0.3180(10) 0.8115(7) 0.053(3) Uani 1 4 d .
C36 C 0.2863(10) 0.3370(8) 0.7656(7) 0.040(3) Uani 1 4 d .
H2A H -0.01726 0.3584 0.57082 0.0578 Uiso 1 4 calc R
H3A H -0.1199 0.25087 0.5094 0.0811 Uiso 1 4 calc R
H4A H -0.24189 0.29726 0.42335 0.0868 Uiso 1 4 calc R
H5A H -0.26682 0.44927 0.40196 0.0856 Uiso 1 4 calc R
H6A H -0.17253 0.55609 0.46563 0.0639 Uiso 1 4 calc R
H8A H -0.21262 0.503 0.68734 0.0522 Uiso 1 4 calc R
H9A H -0.36894 0.58558 0.72957 0.0700 Uiso 1 4 calc R
H10A H -0.39581 0.73313 0.69667 0.0722 Uiso 1 4 calc R
H11A H -0.26867 0.80365 0.62448 0.0619 Uiso 1 4 calc R
H14A H -0.12058 0.86342 0.55468 0.0691 Uiso 1 4 calc R
H15A H 0.01897 0.90434 0.47799 0.0828 Uiso 1 4 calc R
H16A H 0.14855 0.8004 0.43731 0.0809 Uiso 1 4 calc R
H17A H 0.14147 0.64925 0.47544 0.0648 Uiso 1 4 calc R
H20A H 0.32053 0.64666 0.73948 0.0623 Uiso 1 4 calc R
H21 H 0.42605 0.74243 0.80907 0.0959 Uiso 1 4 calc R
H22A H 0.55135 0.68365 0.88986 0.1057 Uiso 1 4 calc R
H23 H 0.57944 0.52892 0.89756 0.0863 Uiso 1 4 calc R
H24A H 0.47907 0.43354 0.82636 0.0629 Uiso 1 4 calc R
H26A H 0.50848 0.486 0.60999 0.0548 Uiso 1 4 calc R
H27A H 0.66771 0.40137 0.57583 0.0734 Uiso 1 4 calc R
H28A H 0.68621 0.25218 0.61235 0.0779 Uiso 1 4 calc R
H29A H 0.55804 0.19083 0.68802 0.0664 Uiso 1 4 calc R
H32A H 0.4074 0.1386 0.76072 0.0755 Uiso 1 4 calc R
H33A H 0.26422 0.10805 0.83847 0.0947 Uiso 1 4 calc R
H34A H 0.13332 0.21717 0.86842 0.0864 Uiso 1 4 calc R
H35A H 0.14508 0.36228 0.8241 0.0631 Uiso 1 4 calc R

loop_
_atom_site_aniso_label
_atom_site_aniso_U_11
_atom_site_aniso_U_22
_atom_site_aniso_U_33
_atom_site_aniso_U_12
_atom_site_aniso_U_13
_atom_site_aniso_U_23
Pt1 0.02723(15) 0.02692(14) 0.03265(16) 0.00139(11) -0.00139(17) -0.00058(13)
I1 0.0416(4) 0.0476(4) 0.0401(4) 0.0044(3) 0.0050(3) -0.0047(3)
I2 0.0426(4) 0.0553(4) 0.0383(4) 0.0053(3) 0.0028(3) -0.0069(3)
As1 0.0296(5) 0.0301(5) 0.0359(6) 0.0041(4) -0.0018(4) 0.0011(4)
As2 0.0284(5) 0.0304(5) 0.0359(6) 0.0012(4) -0.0034(4) 0.0003(4)
C1 0.034(5) 0.040(5) 0.033(5) -0.001(4) 0.002(5) -0.002(4)
C2 0.049(7) 0.039(6) 0.056(7) 0.000(5) -0.017(6) -0.002(5)
C3 0.063(9) 0.055(8) 0.084(11) -0.002(7) -0.005(8) -0.029(8)
C4 0.064(9) 0.089(12) 0.064(10) -0.016(8) -0.002(8) -0.037(9)
C5 0.059(9) 0.110(14) 0.045(8) -0.003(8) -0.016(7) -0.015(8)
C6 0.059(8) 0.062(8) 0.039(7) -0.001(6) -0.010(6) 0.002(5)
C7 0.035(5) 0.040(5) 0.040(6) 0.009(4) -0.006(5) -0.003(4)
C8 0.035(6) 0.040(6) 0.055(7) -0.006(4) 0.007(5) 0.000(5)
C9 0.046(7) 0.066(8) 0.064(9) -0.000(6) 0.013(7) -0.004(7)
C10 0.043(7) 0.062(8) 0.075(10) 0.010(6) 0.009(7) -0.017(7)
C11 0.044(7) 0.047(6) 0.064(9) 0.018(5) -0.008(6) -0.011(6)
C12 0.044(6) 0.036(5) 0.038(6) 0.007(5) -0.006(5) -0.007(4)
C13 0.044(6) 0.035(5) 0.045(6) 0.006(5) -0.009(5) -0.004(4)
C14 0.078(10) 0.041(6) 0.053(8) 0.010(6) -0.003(8) 0.002(6)
C15 0.101(12) 0.043(7) 0.063(10) 0.000(8) -0.004(9) 0.018(6)
C16 0.081(10) 0.057(8) 0.064(9) -0.009(7) 0.012(8) 0.023(7)
C17 0.056(8) 0.053(7) 0.053(8) 0.002(6) 0.013(7) 0.007(6)
C18 0.041(6) 0.037(5) 0.048(7) 0.007(4) -0.003(6) 0.002(5)
C19 0.034(5) 0.041(5) 0.037(6) -0.002(4) -0.003(5) -0.005(4)
C20 0.051(7) 0.047(7) 0.057(8) -0.008(5) 0.012(6) -0.007(6)
C21 0.098(13) 0.055(9) 0.086(12) -0.034(9) 0.034(11) -0.027(8)
C22 0.085(13) 0.120(16) 0.060(10) -0.050(11) 0.002(9) -0.031(10)
C23 0.069(10) 0.102(13) 0.044(8) -0.025(9) -0.022(7) 0.001(8)
C24 0.048(7) 0.067(8) 0.042(7) -0.011(6) -0.010(6) 0.001(6)
C25 0.027(5) 0.044(5) 0.041(6) 0.007(4) -0.004(4) -0.006(4)
C26 0.035(6) 0.056(7) 0.046(7) 0.009(5) -0.004(5) -0.012(5)
C27 0.037(7) 0.081(10) 0.066(9) 0.003(6) 0.006(7) -0.019(7)
C28 0.046(7) 0.070(9) 0.079(11) 0.027(7) -0.010(7) -0.034(8)
C29 0.057(8) 0.045(6) 0.064(9) 0.022(6) -0.016(7) -0.021(6)
C30 0.045(6) 0.032(5) 0.051(7) 0.005(5) -0.023(6) -0.014(5)
C31 0.054(7) 0.035(5) 0.050(7) 0.002(5) -0.018(6) -0.000(5)
C32 0.078(10) 0.040(7) 0.071(10) -0.001(6) -0.025(9) 0.008(6)
C33 0.103(13) 0.043(8) 0.091(13) -0.023(8) -0.021(11) 0.024(8)
C34 0.081(10) 0.066(10) 0.069(10) -0.028(8) -0.009(9) 0.021(8)
C35 0.053(7) 0.059(8) 0.046(7) -0.014(6) -0.010(6) 0.016(6)
C36 0.036(6) 0.040(6) 0.044(6) -0.001(4) -0.015(5) 0.006(5)

loop_
_atom_type_symbol
_atom_type_description
_atom_type_scat_dispersion_real
_atom_type_scat_dispersion_imag
_atom_type_scat_source
C C 0.0033 0.0016
;
International Tables for Crystallography
(Vol. C, Tables 4.2.6.8 and 6.1.1.4)
;
H H 0.0000 0.0000
;
International Tables for Crystallography
(Vol. C, Table 6.1.1.4)
;
As As 0.0499 2.0058
;
International Tables for Crystallography
(Vol. C, Tables 4.2.6.8 and 6.1.1.4)
;
I I -0.4742 1.8119
;
International Tables for Crystallography
(Vol. C, Tables 4.2.6.8 and 6.1.1.4)
;
Pt Pt -1.7033 8.3905
;
International Tables for Crystallography
(Vol. C, Tables 4.2.6.8 and 6.1.1.4)
;

loop_
_geom_angle_atom_site_label_1
_geom_angle_atom_site_label_2
_geom_angle_atom_site_label_3
_geom_angle
_geom_angle_publ_flag
I1 Pt1 I2 179.54(3) yes
I1 Pt1 As1 87.63(4) yes
I1 Pt1 As2 93.28(4) yes
I2 Pt1 As1 91.93(4) yes
I2 Pt1 As2 87.16(4) yes
As1 Pt1 As2 178.55(4) yes
Pt1 As1 C1 116.5(3) yes
Pt1 As1 C7 121.5(3) yes
Pt1 As1 C18 115.8(4) yes
C1 As1 C7 100.7(4) yes
C1 As1 C18 109.5(5) yes
C7 As1 C18 88.8(5) yes
Pt1 As2 C19 119.4(3) yes
Pt1 As2 C25 122.3(3) yes
Pt1 As2 C36 116.1(3) yes
C19 As2 C25 100.1(5) yes
C19 As2 C36 105.5(5) yes
C25 As2 C36 88.1(5) yes
As1 C1 C2 118.9(9) yes
As1 C1 C6 121.6(9) yes
C2 C1 C6 119.3(11) yes
C1 C2 C3 120.7(12) yes
C2 C3 C4 119.2(14) yes
C3 C4 C5 120.0(16) yes
C4 C5 C6 121.1(15) yes
C1 C6 C5 119.7(13) yes
As1 C7 C8 129.0(8) yes
As1 C7 C12 109.1(8) yes
C8 C7 C12 121.8(10) yes
C7 C8 C9 119.0(11) yes
C8 C9 C10 120.1(13) yes
C9 C10 C11 121.2(13) yes
C10 C11 C12 120.5(11) yes
C7 C12 C11 117.3(10) yes
C7 C12 C13 116.4(10) yes
C11 C12 C13 126.3(10) yes
C12 C13 C14 126.5(11) yes
C12 C13 C18 116.0(10) yes
C14 C13 C18 117.4(11) yes
C13 C14 C15 120.8(13) yes
C14 C15 C16 121.3(14) yes
C15 C16 C17 120.2(15) yes
C16 C17 C18 117.9(13) yes
As1 C18 C13 109.3(8) yes
As1 C18 C17 128.1(9) yes
C13 C18 C17 122.4(11) yes
As2 C19 C20 119.7(9) yes
As2 C19 C24 119.9(9) yes
C20 C19 C24 120.3(11) yes
C19 C20 C21 118.4(13) yes
C20 C21 C22 120.7(16) yes
C21 C22 C23 120.3(17) yes
C22 C23 C24 119.3(15) yes
C19 C24 C23 120.9(13) yes
As2 C25 C26 127.8(9) yes
As2 C25 C30 110.3(8) yes
C26 C25 C30 121.9(10) yes
C25 C26 C27 119.2(12) yes
C26 C27 C28 119.4(13) yes
C27 C28 C29 121.2(13) yes
C28 C29 C30 119.9(12) yes
C25 C30 C29 118.3(11) yes
C25 C30 C31 115.9(10) yes
C29 C30 C31 125.7(10) yes
C30 C31 C32 126.2(12) yes
C30 C31 C36 115.8(10) yes
C32 C31 C36 118.0(12) yes
C31 C32 C33 119.8(14) yes
C32 C33 C34 120.9(15) yes
C33 C34 C35 121.4(16) yes
C34 C35 C36 117.8(13) yes
As2 C36 C31 109.7(9) yes
As2 C36 C35 127.9(9) yes
C31 C36 C35 122.1(11) yes
C1 C2 H2A 119.654 no
C3 C2 H2A 119.657 no
C2 C3 H3A 120.379 no
C4 C3 H3A 120.377 no
C3 C4 H4A 120.014 no
C5 C4 H4A 120.018 no
C4 C5 H5A 119.464 no
C6 C5 H5A 119.460 no
C1 C6 H6A 120.146 no
C5 C6 H6A 120.142 no
C7 C8 H8A 120.506 no
C9 C8 H8A 120.498 no
C8 C9 H9A 119.942 no
C10 C9 H9A 119.935 no
C9 C10 H10A 119.374 no
C11 C10 H10A 119.379 no
C10 C11 H11A 119.742 no
C12 C11 H11A 119.746 no
C13 C14 H14A 119.596 no
C15 C14 H14A 119.607 no
C14 C15 H15A 119.375 no
C16 C15 H15A 119.370 no
C15 C16 H16A 119.905 no
C17 C16 H16A 119.895 no
C16 C17 H17A 121.035 no
C18 C17 H17A 121.030 no
C19 C20 H20A 120.780 no
C21 C20 H20A 120.781 no
C20 C21 H21 119.657 no
C22 C21 H21 119.670 no
C21 C22 H22A 119.869 no
C23 C22 H22A 119.864 no
C22 C23 H23 120.338 no
C24 C23 H23 120.332 no
C19 C24 H24A 119.552 no
C23 C24 H24A 119.530 no
C25 C26 H26A 120.400 no
C27 C26 H26A 120.390 no
C26 C27 H27A 120.279 no
C28 C27 H27A 120.296 no
C27 C28 H28A 119.374 no
C29 C28 H28A 119.381 no
C28 C29 H29A 120.051 no
C30 C29 H29A 120.062 no
C31 C32 H32A 120.102 no
C33 C32 H32A 120.113 no
C32 C33 H33A 119.553 no
C34 C33 H33A 119.564 no
C33 C34 H34A 119.280 no
C35 C34 H34A 119.282 no
C34 C35 H35A 121.108 no
C36 C35 H35A 121.114 no

loop_
_geom_bond_atom_site_label_1
_geom_bond_atom_site_label_2
_geom_bond_distance
_geom_bond_publ_flag
Pt1 I1 2.6073(12) yes
Pt1 I2 2.6030(12) yes
Pt1 As1 2.3927(12) yes
Pt1 As2 2.3981(12) yes
As1 C1 1.927(11) yes
As1 C7 1.929(11) yes
As1 C18 1.929(11) yes
As2 C19 1.947(11) yes
As2 C25 1.927(11) yes
As2 C36 1.939(12) yes
C1 C2 1.372(15) yes
C1 C6 1.381(18) yes
C2 C3 1.38(2) yes
C3 C4 1.36(2) yes
C4 C5 1.37(3) yes
C5 C6 1.36(2) yes
C7 C8 1.369(16) yes
C7 C12 1.412(15) yes
C8 C9 1.397(18) yes
C9 C10 1.37(2) yes
C10 C11 1.37(2) yes
C11 C12 1.403(17) yes
C12 C13 1.452(16) yes
C13 C14 1.386(17) yes
C13 C18 1.409(16) yes
C14 C15 1.37(2) yes
C15 C16 1.37(2) yes
C16 C17 1.40(2) yes
C17 C18 1.376(18) yes
C19 C20 1.392(17) yes
C19 C24 1.375(17) yes
C20 C21 1.37(2) yes
C21 C22 1.39(3) yes
C22 C23 1.37(3) yes
C23 C24 1.36(2) yes
C25 C26 1.372(16) yes
C25 C30 1.388(15) yes
C26 C27 1.386(19) yes
C27 C28 1.39(2) yes
C28 C29 1.36(2) yes
C29 C30 1.405(18) yes
C30 C31 1.475(17) yes
C31 C32 1.402(18) yes
C31 C36 1.394(16) yes
C32 C33 1.37(3) yes
C33 C34 1.37(2) yes
C34 C35 1.37(2) yes
C35 C36 1.388(18) yes
C2 H2A 0.930 no
C3 H3A 0.930 no
C4 H4A 0.930 no
C5 H5A 0.930 no
C6 H6A 0.930 no
C8 H8A 0.930 no
C9 H9A 0.930 no
C10 H10A 0.930 no
C11 H11A 0.930 no
C14 H14A 0.930 no
C15 H15A 0.930 no
C16 H16A 0.930 no
C17 H17A 0.930 no
C20 H20A 0.930 no
C21 H21 0.930 no
C22 H22A 0.930 no
C23 H23 0.930 no
C24 H24A 0.930 no
C26 H26A 0.930 no
C27 H27A 0.930 no
C28 H28A 0.930 no
C29 H29A 0.930 no
C32 H32A 0.930 no
C33 H33A 0.930 no
C34 H34A 0.930 no
C35 H35A 0.930 no

loop_
_geom_contact_atom_site_label_1
_geom_contact_atom_site_label_2
_geom_contact_distance
_geom_contact_publ_flag
_geom_contact_site_symmetry_2
C1 C4 2.75(2) no .
C1 C8 3.595(17) no .
C2 C5 2.72(2) no .
C3 C6 2.75(2) no .
C6 C7 3.469(17) no .
C6 C18 3.438(18) no .
C7 C10 2.747(18) no .
C8 C11 2.778(17) no .
C9 C12 2.792(19) no .
C11 C14 3.109(19) no .
C13 C16 2.79(2) no .
C14 C17 2.78(2) no .
C15 C18 2.737(18) no .
C19 C22 2.74(2) no .
C20 C23 2.78(2) no .
C21 C24 2.74(2) no .
C24 C25 3.362(17) no .
C24 C36 3.342(18) no .
C25 C28 2.740(18) no .
C26 C29 2.780(18) no .
C27 C30 2.782(19) no .
C29 C32 3.13(2) no .
C31 C34 2.77(2) no .
C32 C35 2.79(2) no .
C33 C36 2.74(2) no .
C2 C29 3.505(19) no 3_455
C11 C17 3.483(19) no 3_465
C17 C11 3.483(19) no 3_565
C29 C2 3.505(19) no 3_555
C29 C35 3.37(2) no 3_555
C29 C36 3.548(18) no 3_555
C35 C29 3.37(2) no 3_455
C36 C29 3.548(18) no 3_455
Pt1 H2A 3.2531 no .
Pt1 H20A 3.3969 no .
I1 H2A 3.3819 no .
I1 H17A 3.2955 no .
I1 H26A 3.4964 no .
I2 H8A 3.5649 no .
I2 H20A 3.3815 no .
I2 H35A 3.1786 no .
As1 H2A 2.9041 no .
As1 H6A 2.9805 no .
As1 H8A 3.1338 no .
As1 H17A 3.1331 no .
As2 H20A 2.9702 no .
As2 H24A 2.9388 no .
As2 H26A 3.1092 no .
As2 H35A 3.1486 no .
C1 H3A 3.2333 no .
C1 H5A 3.2074 no .
C1 H8A 3.5132 no .
C2 H4A 3.2134 no .
C2 H6A 3.2169 no .
C3 H5A 3.2039 no .
C4 H2A 3.2081 no .
C4 H6A 3.2148 no .
C5 H3A 3.2106 no .
C6 H2A 3.2152 no .
C6 H4A 3.2122 no .
C7 H6A 3.3245 no .
C7 H9A 3.2232 no .
C7 H11A 3.2495 no .
C8 H10A 3.2316 no .
C9 H11A 3.2178 no .
C10 H8A 3.2337 no .
C11 H9A 3.2197 no .
C11 H14A 2.8601 no .
C12 H6A 3.5026 no .
C12 H8A 3.2695 no .
C12 H10A 3.2439 no .
C12 H14A 2.7323 no .
C13 H6A 3.3865 no .
C13 H11A 2.7478 no .
C13 H15A 3.2293 no .
C13 H17A 3.2794 no .
C14 H11A 2.8677 no .
C14 H16A 3.2196 no .
C15 H17A 3.2446 no .
C16 H14A 3.2174 no .
C17 H15A 3.2399 no .
C18 H6A 3.0005 no .
C18 H14A 3.2339 no .
C18 H16A 3.2249 no .
C19 H21 3.2184 no .
C19 H23 3.2229 no .
C19 H26A 3.5880 no .
C20 H22A 3.2333 no .
C20 H24A 3.2377 no .
C21 H23 3.2357 no .
C22 H20A 3.2411 no .
C22 H24A 3.2017 no .
C23 H21 3.2294 no .
C24 H20A 3.2427 no .
C24 H22A 3.2024 no .
C25 H24A 3.1166 no .
C25 H27A 3.2207 no .
C25 H29A 3.2408 no .
C26 H28A 3.2359 no .
C27 H29A 3.2362 no .
C28 H26A 3.2429 no .
C29 H27A 3.2329 no .
C29 H32A 2.8821 no .
C30 H24A 3.2289 no .
C30 H26A 3.2493 no .
C30 H28A 3.2312 no .
C30 H32A 2.7671 no .
C31 H24A 3.1494 no .
C31 H29A 2.7599 no .
C31 H33A 3.2363 no .
C31 H35A 3.2744 no .
C32 H29A 2.8779 no .
C32 H34A 3.2159 no .
C33 H35A 3.2361 no .
C34 H32A 3.2215 no .
C35 H33A 3.2267 no .
C36 H24A 2.9024 no .
C36 H32A 3.2417 no .
C36 H34A 3.2068 no .
H2A H3A 2.3148 no .
H3A H4A 2.2991 no .
H4A H5A 2.2944 no .
H5A H6A 2.2828 no .
H8A H9A 2.3334 no .
H9A H10A 2.2861 no .
H10A H11A 2.2882 no .
H11A H14A 2.3620 no .
H14A H15A 2.2850 no .
H15A H16A 2.2870 no .
H16A H17A 2.3474 no .
H20A H21 2.3083 no .
H21 H22A 2.3119 no .
H22A H23 2.3057 no .
H23 H24A 2.2925 no .
H26A H27A 2.3256 no .
H27A H28A 2.3187 no .
H28A H29A 2.2814 no .
H29A H32A 2.3782 no .
H32A H33A 2.2937 no .
H33A H34A 2.2864 no .
H34A H35A 2.3083 no .
Pt1 H11A 3.0440 no 3_565
Pt1 H29A 3.1326 no 3_455
I1 H3A 3.4437 no 3_555
I1 H14A 3.1758 no 3_565
I1 H23 3.3677 no 4_664
I1 H28A 3.4613 no 3_455
I2 H10A 3.4774 no 3_565
I2 H21 3.5067 no 3_465
I2 H32A 3.3055 no 3_455
C1 H27A 3.1700 no 1_455
C2 H27A 3.1601 no 1_455
C2 H29A 3.4363 no 3_455
C3 H22A 3.0048 no 2_544
C3 H27A 3.0730 no 1_455
C3 H28A 3.1876 no 1_455
C4 H22A 3.1166 no 2_544
C4 H27A 3.0285 no 1_455
C5 H27A 3.0531 no 1_455
C6 H27A 3.1225 no 1_455
C8 H26A 3.5472 no 1_455
C8 H27A 3.3174 no 1_455
C9 H26A 3.2622 no 1_455
C10 H20A 3.0849 no 3_465
C11 H20A 2.7281 no 3_465
C12 H20A 3.4221 no 3_465
C13 H10A 3.3944 no 3_565
C14 H26A 3.2966 no 3_465
C14 H34A 3.4549 no 4_564
C15 H23 3.4701 no 2_554
C15 H24A 3.5062 no 2_554
C15 H26A 3.3816 no 3_465
C15 H34A 3.1136 no 4_564
C16 H34A 3.2748 no 4_564
C17 H11A 3.0750 no 3_565
C18 H10A 3.5999 no 3_565
C18 H11A 3.1424 no 3_565
C19 H5A 2.8477 no 4_565
C19 H9A 3.0549 no 1_655
C20 H4A 3.5374 no 4_565
C20 H5A 3.0302 no 4_565
C20 H9A 3.1511 no 1_655
C20 H10A 3.4519 no 1_655
C20 H11A 3.4666 no 3_565
C21 H4A 3.1272 no 4_565
C21 H5A 3.2314 no 4_565
C21 H9A 3.1201 no 1_655
C21 H10A 3.0986 no 1_655
C22 H3A 3.5246 no 2_555
C22 H4A 3.4618 no 4_565
C22 H5A 3.2554 no 4_565
C22 H9A 3.0407 no 1_655
C23 H5A 3.1087 no 4_565
C23 H9A 2.9544 no 1_655
C23 H15A 3.1375 no 2_545
C24 H5A 2.9011 no 4_565
C24 H9A 2.9486 no 1_655
C24 H15A 3.3052 no 2_545
C26 H8A 3.5145 no 1_655
C26 H9A 3.3438 no 1_655
C27 H8A 3.1859 no 1_655
C28 H2A 2.9216 no 3_555
C29 H2A 2.6558 no 3_555
C29 H35A 3.5700 no 3_555
C30 H2A 3.3952 no 3_555
C30 H28A 3.5808 no 3_455
C31 H28A 3.3462 no 3_455
C32 H8A 3.3198 no 3_555
C32 H35A 3.5641 no 3_555
C33 H8A 3.5835 no 3_555
C33 H16A 3.1808 no 2_545
C33 H17A 3.2227 no 2_545
C34 H16A 2.8704 no 2_545
C34 H17A 3.5259 no 2_545
C34 H24A 3.4699 no 3_455
C34 H29A 3.4972 no 3_455
C35 H6A 3.5446 no 4_565
C35 H16A 3.0419 no 2_545
C35 H29A 2.9081 no 3_455
C35 H32A 3.5729 no 3_455
C36 H16A 3.4751 no 2_545
C36 H28A 3.4650 no 3_455
C36 H29A 3.0777 no 3_455
H2A C28 2.9216 no 3_455
H2A C29 2.6558 no 3_455
H2A C30 3.3952 no 3_455
H2A H28A 2.9796 no 3_455
H2A H29A 2.5521 no 3_455
H3A I1 3.4437 no 3_455
H3A C22 3.5246 no 2_544
H3A H22A 2.6547 no 2_544
H3A H27A 3.5578 no 1_455
H3A H28A 3.0153 no 1_455
H4A C20 3.5374 no 4_564
H4A C21 3.1272 no 4_564
H4A C22 3.4618 no 4_564
H4A H21 3.1423 no 4_564
H4A H22A 2.8478 no 2_544
H4A H27A 3.5061 no 1_455
H5A C19 2.8477 no 4_564
H5A C20 3.0302 no 4_564
H5A C21 3.2314 no 4_564
H5A C22 3.2554 no 4_564
H5A C23 3.1087 no 4_564
H5A C24 2.9011 no 4_564
H5A H20A 3.5249 no 4_564
H5A H24A 3.3486 no 4_564
H5A H27A 3.5460 no 1_455
H5A H35A 3.4635 no 4_564
H6A C35 3.5446 no 4_564
H6A H16A 3.0127 no 3_465
H6A H35A 3.0274 no 4_564
H8A C26 3.5145 no 1_455
H8A C27 3.1859 no 1_455
H8A C32 3.3198 no 3_455
H8A C33 3.5835 no 3_455
H8A H26A 3.5788 no 1_455
H8A H27A 2.9826 no 1_455
H8A H32A 2.8865 no 3_455
H8A H33A 3.3812 no 3_455
H9A C19 3.0549 no 1_455
H9A C20 3.1511 no 1_455
H9A C21 3.1201 no 1_455
H9A C22 3.0407 no 1_455
H9A C23 2.9544 no 1_455
H9A C24 2.9486 no 1_455
H9A C26 3.3438 no 1_455
H9A H22A 3.5655 no 1_455
H9A H23 3.4336 no 1_455
H9A H24A 3.4179 no 1_455
H9A H26A 3.1001 no 1_455
H10A I2 3.4774 no 3_465
H10A C13 3.3944 no 3_465
H10A C18 3.5999 no 3_465
H10A C20 3.4519 no 1_455
H10A C21 3.0986 no 1_455
H10A H20A 3.1824 no 3_465
H10A H21 3.0159 no 1_455
H11A Pt1 3.0440 no 3_465
H11A C17 3.0750 no 3_465
H11A C18 3.1424 no 3_465
H11A C20 3.4666 no 3_465
H11A H17A 3.1650 no 3_465
H11A H20A 2.5762 no 3_465
H14A I1 3.1758 no 3_465
H14A H17A 3.1692 no 3_465
H14A H26A 2.8842 no 3_465
H15A C23 3.1375 no 2_554
H15A C24 3.3052 no 2_554
H15A H23 2.6697 no 2_554
H15A H24A 2.9885 no 2_554
H15A H26A 3.0411 no 3_465
H15A H34A 3.2997 no 4_564
H16A C33 3.1808 no 2_554
H16A C34 2.8704 no 2_554
H16A C35 3.0419 no 2_554
H16A C36 3.4751 no 2_554
H16A H6A 3.0127 no 3_565
H16A H24A 3.2735 no 2_554
H16A H33A 3.5717 no 2_554
H16A H34A 3.1162 no 2_554
H16A H34A 3.5448 no 4_564
H16A H35A 3.3819 no 2_554
H17A C33 3.2227 no 2_554
H17A C34 3.5259 no 2_554
H17A H11A 3.1650 no 3_565
H17A H14A 3.1692 no 3_565
H17A H33A 2.9498 no 2_554
H17A H34A 3.4904 no 2_554
H20A C10 3.0849 no 3_565
H20A C11 2.7281 no 3_565
H20A C12 3.4221 no 3_565
H20A H5A 3.5249 no 4_565
H20A H10A 3.1824 no 3_565
H20A H11A 2.5762 no 3_565
H21 I2 3.5067 no 3_565
H21 H4A 3.1423 no 4_565
H21 H10A 3.0159 no 1_655
H22A C3 3.0048 no 2_555
H22A C4 3.1166 no 2_555
H22A H3A 2.6547 no 2_555
H22A H4A 2.8478 no 2_555
H22A H9A 3.5655 no 1_655
H23 I1 3.3677 no 4_665
H23 C15 3.4701 no 2_545
H23 H9A 3.4336 no 1_655
H23 H15A 2.6697 no 2_545
H23 H33A 3.1605 no 3_555
H24A C15 3.5062 no 2_545
H24A C34 3.4699 no 3_555
H24A H5A 3.3486 no 4_565
H24A H9A 3.4179 no 1_655
H24A H15A 2.9885 no 2_545
H24A H16A 3.2735 no 2_545
H24A H33A 3.3726 no 3_555
H24A H34A 2.9660 no 3_555
H26A C8 3.5472 no 1_655
H26A C9 3.2622 no 1_655
H26A C14 3.2966 no 3_565
H26A C15 3.3816 no 3_565
H26A H8A 3.5788 no 1_655
H26A H9A 3.1001 no 1_655
H26A H14A 2.8842 no 3_565
H26A H15A 3.0411 no 3_565
H27A C1 3.1700 no 1_655
H27A C2 3.1601 no 1_655
H27A C3 3.0730 no 1_655
H27A C4 3.0285 no 1_655
H27A C5 3.0531 no 1_655
H27A C6 3.1225 no 1_655
H27A C8 3.3174 no 1_655
H27A H3A 3.5578 no 1_655
H27A H4A 3.5061 no 1_655
H27A H5A 3.5460 no 1_655
H27A H8A 2.9826 no 1_655
H28A I1 3.4613 no 3_555
H28A C3 3.1876 no 1_655
H28A C30 3.5808 no 3_555
H28A C31 3.3462 no 3_555
H28A C36 3.4650 no 3_555
H28A H2A 2.9796 no 3_555
H28A H3A 3.0153 no 1_655
H29A Pt1 3.1326 no 3_555
H29A C2 3.4363 no 3_555
H29A C34 3.4972 no 3_555
H29A C35 2.9081 no 3_555
H29A C36 3.0777 no 3_555
H29A H2A 2.5521 no 3_555
H29A H35A 2.9453 no 3_555
H32A I2 3.3055 no 3_555
H32A C35 3.5729 no 3_555
H32A H8A 2.8865 no 3_555
H32A H35A 3.0219 no 3_555
H33A H8A 3.3812 no 3_555
H33A H16A 3.5717 no 2_545
H33A H17A 2.9498 no 2_545
H33A H23 3.1605 no 3_455
H33A H24A 3.3726 no 3_455
H34A C14 3.4549 no 4_565
H34A C15 3.1136 no 4_565
H34A C16 3.2748 no 4_565
H34A H15A 3.2997 no 4_565
H34A H16A 3.1162 no 2_545
H34A H16A 3.5448 no 4_565
H34A H17A 3.4904 no 2_545
H34A H24A 2.9660 no 3_455
H35A C29 3.5700 no 3_455
H35A C32 3.5641 no 3_455
H35A H5A 3.4635 no 4_565
H35A H6A 3.0274 no 4_565
H35A H16A 3.3819 no 2_545
H35A H29A 2.9453 no 3_455
H35A H32A 3.0219 no 3_455

loop_
_geom_torsion_atom_site_label_1
_geom_torsion_atom_site_label_2
_geom_torsion_atom_site_label_3
_geom_torsion_atom_site_label_4
_geom_torsion
_geom_torsion_publ_flag
I1 Pt1 As1 C1 54.36(5) no
I1 Pt1 As1 C7 177.64(5) no
I1 Pt1 As1 C18 -76.72(5) no
I1 Pt1 As2 C19 125.42(5) no
I1 Pt1 As2 C25 -0.97(5) no
I1 Pt1 As2 C36 -106.47(5) no
I2 Pt1 As1 C1 -125.54(5) no
I2 Pt1 As1 C7 -2.26(6) no
I2 Pt1 As1 C18 103.39(5) no
I2 Pt1 As2 C19 -54.69(5) no
I2 Pt1 As2 C25 178.92(5) no
I2 Pt1 As2 C36 73.42(5) no
Pt1 As1 C1 C2 21.4(8) no
Pt1 As1 C1 C6 -163.0(6) no
Pt1 As1 C7 C8 -65.3(9) no
Pt1 As1 C7 C12 117.8(5) no
Pt1 As1 C18 C13 -120.5(6) no
Pt1 As1 C18 C17 54.7(11) no
C1 As1 C7 C8 65.2(9) no
C1 As1 C7 C12 -111.8(6) no
C7 As1 C1 C2 -112.1(7) no
C7 As1 C1 C6 63.4(8) no
C1 As1 C18 C13 105.3(7) no
C1 As1 C18 C17 -79.6(10) no
C18 As1 C1 C2 155.4(7) no
C18 As1 C1 C6 -29.1(9) no
C7 As1 C18 C13 4.4(7) no
C7 As1 C18 C17 179.5(10) no
C18 As1 C7 C8 174.8(9) no
C18 As1 C7 C12 -2.1(7) no
Pt1 As2 C19 C20 -16.2(9) no
Pt1 As2 C19 C24 167.7(5) no
Pt1 As2 C25 C26 63.9(9) no
Pt1 As2 C25 C30 -118.4(5) no
Pt1 As2 C36 C31 122.2(6) no
Pt1 As2 C36 C35 -52.0(11) no
C19 As2 C25 C26 -70.7(9) no
C19 As2 C25 C30 107.0(7) no
C25 As2 C19 C20 120.0(8) no
C25 As2 C19 C24 -56.0(8) no
C19 As2 C36 C31 -103.2(7) no
C19 As2 C36 C35 82.7(10) no
C36 As2 C19 C20 -149.1(7) no
C36 As2 C19 C24 34.8(9) no
C25 As2 C36 C31 -3.2(7) no
C25 As2 C36 C35 -177.4(10) no
C36 As2 C25 C26 -176.0(9) no
C36 As2 C25 C30 1.6(7) no
As1 C1 C2 C3 173.3(7) no
As1 C1 C6 C5 -174.8(8) no
C2 C1 C6 C5 0.7(18) no
C6 C1 C2 C3 -2.4(17) no
C1 C2 C3 C4 3(2) no
C2 C3 C4 C5 -1(2) no
C3 C4 C5 C6 -0(2) no
C4 C5 C6 C1 1(2) no
As1 C7 C8 C9 -177.3(7) no
As1 C7 C12 C11 177.8(7) no
As1 C7 C12 C13 -0.6(11) no
C8 C7 C12 C11 0.5(16) no
C8 C7 C12 C13 -177.8(10) no
C12 C7 C8 C9 -0.7(17) no
C7 C8 C9 C10 0.8(19) no
C8 C9 C10 C11 -1(2) no
C9 C10 C11 C12 1(2) no
C10 C11 C12 C7 -0.5(18) no
C10 C11 C12 C13 177.7(11) no
C7 C12 C13 C14 -175.1(10) no
C7 C12 C13 C18 4.4(15) no
C11 C12 C13 C14 6.8(19) no
C11 C12 C13 C18 -173.8(10) no
C12 C13 C14 C15 -179.5(11) no
C12 C13 C18 As1 -5.7(13) no
C12 C13 C18 C17 178.8(10) no
C14 C13 C18 As1 173.7(10) no
C14 C13 C18 C17 -1.8(18) no
C18 C13 C14 C15 1.1(19) no
C13 C14 C15 C16 0(2) no
C14 C15 C16 C17 -1(2) no
C15 C16 C17 C18 -0(2) no
C16 C17 C18 As1 -173.4(11) no
C16 C17 C18 C13 1.2(19) no
As2 C19 C20 C21 -175.9(7) no
As2 C19 C24 C23 177.0(8) no
C20 C19 C24 C23 0.9(18) no
C24 C19 C20 C21 0.1(18) no
C19 C20 C21 C22 -1(2) no
C20 C21 C22 C23 2(3) no
C21 C22 C23 C24 -1(3) no
C22 C23 C24 C19 -1(2) no
As2 C25 C26 C27 175.3(7) no
As2 C25 C30 C29 -176.6(7) no
As2 C25 C30 C31 0.3(12) no
C26 C25 C30 C29 1.3(16) no
C26 C25 C30 C31 178.1(9) no
C30 C25 C26 C27 -2.1(17) no
C25 C26 C27 C28 2.6(19) no
C26 C27 C28 C29 -2(2) no
C27 C28 C29 C30 1(2) no
C28 C29 C30 C25 -0.9(19) no
C28 C29 C30 C31 -177.5(12) no
C25 C30 C31 C32 176.3(10) no
C25 C30 C31 C36 -3.1(15) no
C29 C30 C31 C32 -7(2) no
C29 C30 C31 C36 173.5(11) no
C30 C31 C32 C33 -179.7(11) no
C30 C31 C36 As2 4.2(14) no
C30 C31 C36 C35 178.7(10) no
C32 C31 C36 As2 -175.2(10) no
C32 C31 C36 C35 -0.7(18) no
C36 C31 C32 C33 -0(2) no
C31 C32 C33 C34 1(2) no
C32 C33 C34 C35 -1(3) no
C33 C34 C35 C36 0(2) no
C34 C35 C36 As2 174.3(11) no
C34 C35 C36 C31 0.8(19) no
